data_7710189
loop_
_publ_author_name
'Dunaj, Tobias'
'Dollberg, Kevin'
'von H\"anisch, Carsten'

_publ_section_title
;
 Binary interpnictogen compounds bearing diaryl bismuth fragments bound to
 all lighter pnictogens
;
_journal_name_full 'Dalton Transactions'
_journal_paper_doi 10.1039/D2DT00472K
_journal_year 2022
_chemical_formula_moiety 'C19 H28 As Bi Si'
_chemical_formula_sum 'C19 H28 As Bi Si'
_chemical_formula_weight 568.40
_chemical_properties_physical Air-sensitive,Moisture-sensitive,Light-sensitive
_space_group_crystal_system monoclinic
_space_group_IT_number 15
_space_group_name_Hall '-C 2yc'
_space_group_name_H-M_alt 'C 1 2/c 1'
_atom_sites_solution_hydrogens geom
_atom_sites_solution_primary dual
_audit_creation_date 2021-02-15
_audit_creation_method
;
Olex2 1.2
(compiled 2018.05.29 svn.r3508 for OlexSys, GUI svn.r5506)
;
_audit_update_record
;
2022-02-11 deposited with the CCDC.	2022-04-13 downloaded from the CCDC.
;
_cell_angle_alpha 90
_cell_angle_beta 103.327(3)
_cell_angle_gamma 90
_cell_formula_units_Z 8
_cell_length_a 40.1899(18)
_cell_length_b 6.1680(2)
_cell_length_c 17.2741(7)
_cell_measurement_reflns_used 19382
_cell_measurement_temperature 100.0
_cell_measurement_theta_max 29.229
_cell_measurement_theta_min 2.407
_cell_volume 4166.8(3)
_computing_molecular_graphics 'Olex2 (Dolomanov et al., 2009)'
_computing_publication_material 'Olex2 (Dolomanov et al., 2009)'
_computing_structure_refinement 'ShelXL (Sheldrick, 2015)'
_computing_structure_solution 'ShelXT (Sheldrick, 2015)'
_diffrn_ambient_temperature 100.0
_diffrn_detector 'image plate ( 34 cm diameter )'
_diffrn_detector_area_resol_mean 6.67
_diffrn_detector_type 'STOE Imaging Plate'
_diffrn_measured_fraction_theta_full 0.997
_diffrn_measured_fraction_theta_max 0.989
_diffrn_measurement_device '2-circle diffractometer'
_diffrn_measurement_device_type 'STOE IPDS II'
_diffrn_measurement_method 'rotation method, \w scans'
_diffrn_radiation_collimation '0.5 mm, multiple pinhole'
_diffrn_radiation_monochromator 'planar graphite'
_diffrn_radiation_polarisn_norm 0
_diffrn_radiation_probe x-ray
_diffrn_radiation_type MoK\a
_diffrn_radiation_wavelength 0.71073
_diffrn_reflns_av_R_equivalents 0.0321
_diffrn_reflns_av_unetI/netI 0.0249
_diffrn_reflns_Laue_measured_fraction_full 0.997
_diffrn_reflns_Laue_measured_fraction_max 0.989
_diffrn_reflns_limit_h_max 54
_diffrn_reflns_limit_h_min -54
_diffrn_reflns_limit_k_max 8
_diffrn_reflns_limit_k_min -8
_diffrn_reflns_limit_l_max 23
_diffrn_reflns_limit_l_min -23
_diffrn_reflns_number 19382
_diffrn_reflns_point_group_measured_fraction_full 0.997
_diffrn_reflns_point_group_measured_fraction_max 0.989
_diffrn_reflns_theta_full 25.242
_diffrn_reflns_theta_max 29.229
_diffrn_reflns_theta_min 2.407
_diffrn_source 'sealed X-ray tube, 12 x 0.4 mm long-fine focus'
_diffrn_source_current 0.000
_diffrn_source_power 0.000
_diffrn_source_voltage 0
_exptl_absorpt_coefficient_mu 10.092
_exptl_absorpt_correction_T_max 0.0590
_exptl_absorpt_correction_T_min 0.0313
_exptl_absorpt_correction_type sphere
_exptl_absorpt_process_details 'LANA 1.83.8.0 (STOE, 2020)'
_exptl_crystal_colour colourless
_exptl_crystal_colour_primary colourless
_exptl_crystal_density_diffrn 1.812
_exptl_crystal_description needle
_exptl_crystal_F_000 2176
_exptl_crystal_size_rad 0.0972
_refine_diff_density_max 1.946
_refine_diff_density_min -2.143
_refine_diff_density_rms 0.172
_refine_ls_extinction_method none
_refine_ls_goodness_of_fit_ref 1.056
_refine_ls_hydrogen_treatment constr
_refine_ls_matrix_type full
_refine_ls_number_parameters 205
_refine_ls_number_reflns 5619
_refine_ls_number_restraints 0
_refine_ls_restrained_S_all 1.056
_refine_ls_R_factor_all 0.0402
_refine_ls_R_factor_gt 0.0301
_refine_ls_shift/su_max 0.005
_refine_ls_shift/su_mean 0.000
_refine_ls_structure_factor_coef Fsqd
_refine_ls_weighting_details 'w=1/[\s^2^(Fo^2^)+(0.0425P)^2^+22.3475P] where P=(Fo^2^+2Fc^2^)/3'
_refine_ls_weighting_scheme calc
_refine_ls_wR_factor_gt 0.0733
_refine_ls_wR_factor_ref 0.0796
_reflns_Friedel_coverage 0.000
_reflns_number_gt 4684
_reflns_number_total 5619
_reflns_threshold_expression 'I > 2\s(I)'
_cod_data_source_file d2dt00472k2.cif
_cod_data_source_block tdx040
_cod_database_code 7710189
_shelx_shelxl_version_number 2018/3
_shelx_space_group_comment
;
The symmetry employed for this shelxl refinement is uniquely defined
by the following loop, which should always be used as a source of
symmetry information in preference to the above space-group names.
They are only intended as comments.
;
_olex2_refinement_description
;
1. Fixed Uiso
 At 1.2 times of:
  All C(H) groups
 At 1.5 times of:
  All C(H,H,H) groups
2.a Aromatic/amide H refined with riding coordinates:
 C9(H9), C13(H13), C5(H5), C8(H8), C7(H7), C12(H12), C10(H10), C4(H4), C6(H6),
 C11(H11)
2.b Idealised Me refined as rotating group:
 C19(H19A,H19B,H19C), C16(H16A,H16B,H16C), C17(H17A,H17B,H17C), C18(H18A,H18B,
 H18C), C14(H14A,H14B,H14C), C15(H15A,H15B,H15C)
;
_olex2_submission_special_instructions 'No special instructions were received'

loop_
_space_group_symop_operation_xyz
'x, y, z'
'-x, y, -z+1/2'
'x+1/2, y+1/2, z'
'-x+1/2, y+1/2, -z+1/2'
'-x, -y, -z'
'x, -y, z-1/2'
'-x+1/2, -y+1/2, -z'
'x+1/2, -y+1/2, z-1/2'

loop_
_atom_site_label
_atom_site_type_symbol
_atom_site_fract_x
_atom_site_fract_y
_atom_site_fract_z
_atom_site_U_iso_or_equiv
_atom_site_adp_type
_atom_site_occupancy
_atom_site_site_symmetry_order
_atom_site_calc_flag
_atom_site_refinement_flags_posn
_atom_site_refinement_flags_adp
_atom_site_refinement_flags_occupancy
_atom_site_disorder_assembly
_atom_site_disorder_group
Bi1 Bi 0.60979(2) 0.50099(2) 0.54094(2) 0.01658(6) Uani 1 1 d . . . . .
As1 As 0.65332(2) 0.81554(6) 0.61443(2) 0.01869(9) Uani 1 1 d . . . . .
Si1 Si 0.67383(3) 0.65651(19) 0.74160(7) 0.0213(2) Uani 1 1 d . . . . .
C9 C 0.57786(11) 0.9398(7) 0.4542(2) 0.0225(8) Uani 1 1 d . . . . .
H9 H 0.601151 0.982871 0.463886 0.027 Uiso 1 1 calc R . . . .
C2 C 0.56940(10) 0.7386(6) 0.4804(2) 0.0186(7) Uani 1 1 d . . . . .
C13 C 0.53496(10) 0.6782(7) 0.4660(2) 0.0212(8) Uani 1 1 d . . . . .
H13 H 0.528937 0.540260 0.483078 0.025 Uiso 1 1 calc R . . . .
C5 C 0.56953(11) 0.1945(7) 0.7365(2) 0.0242(8) Uani 1 1 d . . . . .
H5 H 0.572011 0.056048 0.761229 0.029 Uiso 1 1 calc R . . . .
C1 C 0.58289(10) 0.4402(7) 0.6390(2) 0.0175(7) Uani 1 1 d . . . . .
C8 C 0.56255(10) 0.5985(6) 0.6640(2) 0.0190(7) Uani 1 1 d . . . . .
H8 H 0.559992 0.737029 0.639288 0.023 Uiso 1 1 calc R . . . .
C7 C 0.54621(11) 0.5534(7) 0.7245(3) 0.0243(8) Uani 1 1 d . . . . .
H7 H 0.532501 0.661427 0.741112 0.029 Uiso 1 1 calc R . . . .
C12 C 0.50956(10) 0.8177(8) 0.4269(2) 0.0258(9) Uani 1 1 d . . . . .
H12 H 0.486215 0.776505 0.418151 0.031 Uiso 1 1 calc R . . . .
C10 C 0.55220(12) 1.0796(7) 0.4135(2) 0.0258(9) Uani 1 1 d . . . . .
H10 H 0.558089 1.216050 0.394937 0.031 Uiso 1 1 calc R . . . .
C4 C 0.58594(11) 0.2380(7) 0.6756(3) 0.0232(8) Uani 1 1 d . . . . .
H4 H 0.599374 0.128548 0.658895 0.028 Uiso 1 1 calc R . . . .
C6 C 0.54974(11) 0.3499(7) 0.7613(2) 0.0262(9) Uani 1 1 d . . . . .
H6 H 0.538590 0.319433 0.802932 0.031 Uiso 1 1 calc R . . . .
C19 C 0.64241(13) 0.7308(8) 0.8009(3) 0.0322(10) Uani 1 1 d . . . . .
H19A H 0.638394 0.887621 0.797418 0.048 Uiso 1 1 calc GR . . . .
H19B H 0.651411 0.689744 0.856573 0.048 Uiso 1 1 calc GR . . . .
H19C H 0.620840 0.654347 0.779904 0.048 Uiso 1 1 calc GR . . . .
C11 C 0.51832(13) 1.0179(7) 0.4006(3) 0.0285(10) Uani 1 1 d . . . . .
H11 H 0.500903 1.113014 0.373452 0.034 Uiso 1 1 calc R . . . .
C3 C 0.69105(9) 0.7617(6) 0.5539(2) 0.0184(7) Uani 1 1 d . . . . .
C16 C 0.67591(13) 0.8291(9) 0.4680(3) 0.0361(11) Uani 1 1 d . . . . .
H16A H 0.658338 0.724453 0.443081 0.054 Uiso 1 1 calc GR . . . .
H16B H 0.694025 0.832743 0.438554 0.054 Uiso 1 1 calc GR . . . .
H16C H 0.665626 0.973397 0.467219 0.054 Uiso 1 1 calc GR . . . .
C17 C 0.67962(13) 0.3560(7) 0.7439(3) 0.0309(10) Uani 1 1 d . . . . .
H17A H 0.657854 0.286091 0.719374 0.046 Uiso 1 1 calc GR . . . .
H17B H 0.687194 0.307533 0.799234 0.046 Uiso 1 1 calc GR . . . .
H17C H 0.696851 0.316806 0.714447 0.046 Uiso 1 1 calc GR . . . .
C18 C 0.71596(12) 0.7806(8) 0.7917(3) 0.0321(10) Uani 1 1 d . . . . .
H18A H 0.733976 0.723220 0.767650 0.048 Uiso 1 1 calc GR . . . .
H18B H 0.721220 0.745005 0.848491 0.048 Uiso 1 1 calc GR . . . .
H18C H 0.714676 0.938418 0.785033 0.048 Uiso 1 1 calc GR . . . .
C14 C 0.70391(14) 0.5303(8) 0.5586(4) 0.0359(11) Uani 1 1 d . . . . .
H14A H 0.713832 0.492578 0.614233 0.054 Uiso 1 1 calc GR . . . .
H14B H 0.721390 0.516153 0.527627 0.054 Uiso 1 1 calc GR . . . .
H14C H 0.684832 0.432353 0.536957 0.054 Uiso 1 1 calc GR . . . .
C15 C 0.72076(13) 0.9167(9) 0.5904(3) 0.0363(11) Uani 1 1 d . . . . .
H15A H 0.712303 1.066215 0.587062 0.054 Uiso 1 1 calc GR . . . .
H15B H 0.738805 0.903936 0.560962 0.054 Uiso 1 1 calc GR . . . .
H15C H 0.729993 0.878134 0.646236 0.054 Uiso 1 1 calc GR . . . .

loop_
_atom_site_aniso_label
_atom_site_aniso_U_11
_atom_site_aniso_U_22
_atom_site_aniso_U_33
_atom_site_aniso_U_23
_atom_site_aniso_U_13
_atom_site_aniso_U_12
Bi1 0.01347(8) 0.01900(8) 0.01713(8) -0.00105(5) 0.00319(5) -0.00041(5)
As1 0.01511(17) 0.01830(17) 0.02095(17) -0.00061(15) 0.00063(13) 0.00024(15)
Si1 0.0183(5) 0.0226(5) 0.0202(5) 0.0000(4) -0.0009(4) 0.0006(4)
C9 0.022(2) 0.0232(18) 0.0201(19) -0.0018(15) -0.0005(15) -0.0024(15)
C2 0.0194(18) 0.0217(17) 0.0131(15) -0.0034(14) 0.0003(13) 0.0014(14)
C13 0.0183(18) 0.031(2) 0.0148(16) -0.0004(16) 0.0039(13) 0.0001(16)
C5 0.025(2) 0.0248(19) 0.0229(18) 0.0027(16) 0.0045(15) 0.0009(16)
C1 0.0137(17) 0.0233(17) 0.0151(16) 0.0009(14) 0.0025(13) -0.0022(14)
C8 0.0169(18) 0.0214(18) 0.0179(17) 0.0030(15) 0.0021(14) 0.0014(14)
C7 0.023(2) 0.030(2) 0.0199(19) -0.0041(16) 0.0053(16) 0.0024(16)
C12 0.0157(18) 0.041(2) 0.0199(18) -0.0029(18) 0.0027(14) 0.0042(18)
C10 0.030(2) 0.024(2) 0.0212(19) 0.0007(16) 0.0018(17) 0.0046(17)
C4 0.022(2) 0.0207(18) 0.0256(19) -0.0011(15) 0.0037(16) 0.0012(15)
C6 0.025(2) 0.034(2) 0.0201(18) 0.0024(17) 0.0067(16) -0.0011(18)
C19 0.031(2) 0.042(3) 0.0217(19) -0.0020(18) 0.0025(17) 0.001(2)
C11 0.028(2) 0.034(2) 0.022(2) -0.0037(17) 0.0005(17) 0.0150(18)
C3 0.0109(16) 0.0224(18) 0.0227(18) 0.0010(14) 0.0055(14) -0.0030(13)
C16 0.035(3) 0.047(3) 0.028(2) 0.002(2) 0.0109(19) -0.004(2)
C17 0.034(2) 0.027(2) 0.029(2) 0.0008(18) 0.0021(18) 0.0006(18)
C18 0.024(2) 0.031(2) 0.036(2) -0.0005(19) -0.0041(18) 0.0000(18)
C14 0.028(2) 0.034(2) 0.049(3) 0.004(2) 0.016(2) 0.0061(19)
C15 0.028(2) 0.041(3) 0.040(3) -0.004(2) 0.007(2) -0.009(2)

loop_
_atom_type_symbol
_atom_type_description
_atom_type_scat_dispersion_real
_atom_type_scat_dispersion_imag
_atom_type_scat_source
C C 0.0033 0.0016 'International Tables Vol C Tables 4.2.6.8 and 6.1.1.4'
H H 0.0000 0.0000 'International Tables Vol C Tables 4.2.6.8 and 6.1.1.4'
As As 0.0499 2.0058 'International Tables Vol C Tables 4.2.6.8 and 6.1.1.4'
Bi Bi -4.1077 10.2566 'International Tables Vol C Tables 4.2.6.8 and 6.1.1.4'
Si Si 0.0817 0.0704 'International Tables Vol C Tables 4.2.6.8 and 6.1.1.4'

loop_
_geom_angle_atom_site_label_1
_geom_angle_atom_site_label_2
_geom_angle_atom_site_label_3
_geom_angle
_geom_angle_site_symmetry_1
_geom_angle_site_symmetry_3
_geom_angle_publ_flag
C2 Bi1 As1 93.99(10) . . ?
C1 Bi1 As1 97.87(10) . . ?
C1 Bi1 C2 92.18(14) . . ?
Si1 As1 Bi1 100.71(3) . . ?
C3 As1 Bi1 96.76(11) . . ?
C3 As1 Si1 105.34(11) . . ?
C19 Si1 As1 105.84(15) . . ?
C19 Si1 C17 109.3(2) . . ?
C19 Si1 C18 107.5(2) . . ?
C17 Si1 As1 116.44(15) . . ?
C17 Si1 C18 107.5(2) . . ?
C18 Si1 As1 109.99(16) . . ?
C2 C9 H9 119.8 . . ?
C2 C9 C10 120.4(4) . . ?
C10 C9 H9 119.8 . . ?
C9 C2 Bi1 121.8(3) . . ?
C9 C2 C13 119.1(4) . . ?
C13 C2 Bi1 119.1(3) . . ?
C2 C13 H13 119.7 . . ?
C12 C13 C2 120.6(4) . . ?
C12 C13 H13 119.7 . . ?
C4 C5 H5 119.7 . . ?
C6 C5 H5 119.7 . . ?
C6 C5 C4 120.7(4) . . ?
C8 C1 Bi1 122.2(3) . . ?
C4 C1 Bi1 119.1(3) . . ?
C4 C1 C8 118.7(4) . . ?
C1 C8 H8 119.9 . . ?
C7 C8 C1 120.2(4) . . ?
C7 C8 H8 119.9 . . ?
C8 C7 H7 119.8 . . ?
C8 C7 C6 120.4(4) . . ?
C6 C7 H7 119.8 . . ?
C13 C12 H12 120.1 . . ?
C13 C12 C11 119.8(4) . . ?
C11 C12 H12 120.1 . . ?
C9 C10 H10 120.2 . . ?
C11 C10 C9 119.7(4) . . ?
C11 C10 H10 120.2 . . ?
C5 C4 C1 120.6(4) . . ?
C5 C4 H4 119.7 . . ?
C1 C4 H4 119.7 . . ?
C5 C6 C7 119.3(4) . . ?
C5 C6 H6 120.4 . . ?
C7 C6 H6 120.4 . . ?
Si1 C19 H19A 109.5 . . ?
Si1 C19 H19B 109.5 . . ?
Si1 C19 H19C 109.5 . . ?
H19A C19 H19B 109.5 . . ?
H19A C19 H19C 109.5 . . ?
H19B C19 H19C 109.5 . . ?
C12 C11 H11 119.8 . . ?
C10 C11 C12 120.4(4) . . ?
C10 C11 H11 119.8 . . ?
C16 C3 As1 105.9(3) . . ?
C16 C3 C15 109.0(4) . . ?
C14 C3 As1 114.0(3) . . ?
C14 C3 C16 111.3(4) . . ?
C14 C3 C15 109.8(4) . . ?
C15 C3 As1 106.5(3) . . ?
C3 C16 H16A 109.5 . . ?
C3 C16 H16B 109.5 . . ?
C3 C16 H16C 109.5 . . ?
H16A C16 H16B 109.5 . . ?
H16A C16 H16C 109.5 . . ?
H16B C16 H16C 109.5 . . ?
Si1 C17 H17A 109.5 . . ?
Si1 C17 H17B 109.5 . . ?
Si1 C17 H17C 109.5 . . ?
H17A C17 H17B 109.5 . . ?
H17A C17 H17C 109.5 . . ?
H17B C17 H17C 109.5 . . ?
Si1 C18 H18A 109.5 . . ?
Si1 C18 H18B 109.5 . . ?
Si1 C18 H18C 109.5 . . ?
H18A C18 H18B 109.5 . . ?
H18A C18 H18C 109.5 . . ?
H18B C18 H18C 109.5 . . ?
C3 C14 H14A 109.5 . . ?
C3 C14 H14B 109.5 . . ?
C3 C14 H14C 109.5 . . ?
H14A C14 H14B 109.5 . . ?
H14A C14 H14C 109.5 . . ?
H14B C14 H14C 109.5 . . ?
C3 C15 H15A 109.5 . . ?
C3 C15 H15B 109.5 . . ?
C3 C15 H15C 109.5 . . ?
H15A C15 H15B 109.5 . . ?
H15A C15 H15C 109.5 . . ?
H15B C15 H15C 109.5 . . ?

loop_
_geom_bond_atom_site_label_1
_geom_bond_atom_site_label_2
_geom_bond_distance
_geom_bond_site_symmetry_2
_geom_bond_publ_flag
Bi1 As1 2.7227(4) . ?
Bi1 C2 2.257(4) . ?
Bi1 C1 2.241(4) . ?
As1 Si1 2.3733(12) . ?
As1 C3 2.058(4) . ?
Si1 C19 1.857(5) . ?
Si1 C17 1.867(5) . ?
Si1 C18 1.878(5) . ?
C9 H9 0.9500 . ?
C9 C2 1.390(6) . ?
C9 C10 1.402(6) . ?
C2 C13 1.399(5) . ?
C13 H13 0.9500 . ?
C13 C12 1.386(6) . ?
C5 H5 0.9500 . ?
C5 C4 1.390(6) . ?
C5 C6 1.375(6) . ?
C1 C8 1.404(6) . ?
C1 C4 1.391(6) . ?
C8 H8 0.9500 . ?
C8 C7 1.385(6) . ?
C7 H7 0.9500 . ?
C7 C6 1.399(6) . ?
C12 H12 0.9500 . ?
C12 C11 1.389(7) . ?
C10 H10 0.9500 . ?
C10 C11 1.381(7) . ?
C4 H4 0.9500 . ?
C6 H6 0.9500 . ?
C19 H19A 0.9800 . ?
C19 H19B 0.9800 . ?
C19 H19C 0.9800 . ?
C11 H11 0.9500 . ?
C3 C16 1.525(6) . ?
C3 C14 1.514(6) . ?
C3 C15 1.546(6) . ?
C16 H16A 0.9800 . ?
C16 H16B 0.9800 . ?
C16 H16C 0.9800 . ?
C17 H17A 0.9800 . ?
C17 H17B 0.9800 . ?
C17 H17C 0.9800 . ?
C18 H18A 0.9800 . ?
C18 H18B 0.9800 . ?
C18 H18C 0.9800 . ?
C14 H14A 0.9800 . ?
C14 H14B 0.9800 . ?
C14 H14C 0.9800 . ?
C15 H15A 0.9800 . ?
C15 H15B 0.9800 . ?
C15 H15C 0.9800 . ?
